data_7048186
loop_
_publ_author_name
'Zhou, Lei'
'Fan, Honghong'
'Zhou, Baolei'
'Cui, Zheng'
'Qin, Bowen'
'Zhang, Xiaoying'
'Li, Wenliang'
'Zhang, Jingping'

_publ_section_title
;
 Tetranuclear cobalt(ii)-isonicotinic acid frameworks: selective
 CO<sub>2</sub> capture, magnetic properties, and derived
 &quot;Co<sub>3</sub>O<sub>4</sub>&quot; exhibiting high performance in
 lithium ion batteries.
;
_journal_issue 1
_journal_name_full 'Dalton transactions (Cambridge, England : 2003)'
_journal_page_first 296
_journal_page_last 303
_journal_paper_doi 10.1039/c8dt04054k
_journal_volume 48
_journal_year 2018
_chemical_compound_source solvothermally
_chemical_formula_moiety C39H51N9O21S2Co4
_chemical_formula_sum 'C39 H51 Co4 N9 O21 S2'
_chemical_formula_weight 1281.73
_chemical_name_systematic
'tetra(isonicotinato)-di(N,N?-dimethylformamide)-di(sulfato)-tetra-cobalt(ii) N,N?-dimethylformamide solvate'
_space_group_IT_number 14
_space_group_name_Hall '-P 2ybc'
_space_group_name_H-M_alt 'P 1 21/c 1'
_symmetry_cell_setting monoclinic
_symmetry_space_group_name_Hall '-P 2ybc'
_symmetry_space_group_name_H-M 'P 1 21/c 1'
_atom_sites_solution_hydrogens geom
_atom_sites_solution_primary direct
_atom_sites_solution_secondary difmap
_audit_creation_method SHELXL-97
_audit_update_record
;
2018-04-20 deposited with the CCDC.
2018-11-19 downloaded from the CCDC.
;
_cell_angle_alpha 90.00
_cell_angle_beta 90.47
_cell_angle_gamma 90.00
_cell_formula_units_Z 4
_cell_length_a 16.075
_cell_length_b 18.529
_cell_length_c 17.861
_cell_measurement_reflns_used 4748
_cell_measurement_temperature 293(2)
_cell_measurement_theta_max 29.2444
_cell_measurement_theta_min 2.9748
_cell_volume 5319.786
_computing_cell_refinement CrysAlis
_computing_data_collection 'CrysAlis (Oxford Diffraction, 2006)'
_computing_data_reduction CrysAlis
_computing_structure_refinement 'SHELXL-97 (Sheldrick, 2008)'
_computing_structure_solution 'SHELXL-97 (Sheldrick, 2008)'
_diffrn_ambient_temperature 293(2)
_diffrn_detector_area_resol_mean 10.2375
_diffrn_measured_fraction_theta_full 0.994
_diffrn_measured_fraction_theta_max 0.994
_diffrn_measurement_device_type 'Xcalibur, Ruby, Gemini ultra'
_diffrn_measurement_method '\w scan'
_diffrn_radiation_monochromator graphite
_diffrn_radiation_source 'fine-focus sealed tube'
_diffrn_radiation_type MoK\a
_diffrn_radiation_wavelength 0.71073
_diffrn_reflns_av_R_equivalents 0.0607
_diffrn_reflns_av_sigmaI/netI 0.1051
_diffrn_reflns_limit_h_max 19
_diffrn_reflns_limit_h_min -16
_diffrn_reflns_limit_k_max 22
_diffrn_reflns_limit_k_min -18
_diffrn_reflns_limit_l_max 21
_diffrn_reflns_limit_l_min -16
_diffrn_reflns_number 19725
_diffrn_reflns_theta_full 25.00
_diffrn_reflns_theta_max 25.00
_diffrn_reflns_theta_min 2.98
_exptl_absorpt_coefficient_mu 1.387
_exptl_absorpt_correction_T_max 0.779
_exptl_absorpt_correction_T_min 0.734
_exptl_absorpt_correction_type multi-scan
_exptl_absorpt_process_details
;
CrysAlisPro, Agilent Technologies,
Version 1.171.36.21 (release 14-08-2012 CrysAlis171 .NET)
(compiled Sep 14 2012,17:21:16)
Empirical absorption correction using spherical harmonics,
 implemented in SCALE3 ABSPACK scaling algorithm.
;
_exptl_crystal_colour purple
_exptl_crystal_density_diffrn 1.600
_exptl_crystal_density_method 'not measured'
_exptl_crystal_description piece
_exptl_crystal_F_000 2624
_exptl_crystal_size_max 0.23
_exptl_crystal_size_mid 0.2
_exptl_crystal_size_min 0.18
_refine_diff_density_max 0.892
_refine_diff_density_min -1.154
_refine_diff_density_rms 0.099
_refine_ls_extinction_method none
_refine_ls_goodness_of_fit_ref 1.037
_refine_ls_hydrogen_treatment mixed
_refine_ls_matrix_type full
_refine_ls_number_parameters 686
_refine_ls_number_reflns 9302
_refine_ls_number_restraints 414
_refine_ls_restrained_S_all 1.073
_refine_ls_R_factor_all 0.0924
_refine_ls_R_factor_gt 0.0522
_refine_ls_shift/su_max 0.001
_refine_ls_shift/su_mean 0.000
_refine_ls_structure_factor_coef Fsqd
_refine_ls_weighting_details 'calc w=1/[\s^2^(Fo^2^)+(0.0384P)^2^+0.0000P] where P=(Fo^2^+2Fc^2^)/3'
_refine_ls_weighting_scheme calc
_refine_ls_wR_factor_gt 0.1057
_refine_ls_wR_factor_ref 0.1258
_reflns_number_gt 6262
_reflns_number_total 9363
_reflns_threshold_expression >2sigma(I)
_cod_data_source_file c8dt04054k2.cif
_cod_data_source_block p21c
_cod_depositor_comments
;
The following automatic conversions were performed:
data name '__computing_data_collection' replaced with
'_computing_data_collection'.

Automatic conversion script
Id: cif_correct_tags 4968 2017-02-21 14:55:21Z antanas 

 Adding full bibliography for 7048185--7048186.cif.
;
_cod_original_cell_volume 5319.8
_cod_original_sg_symbol_H-M P21/c
_cod_database_code 7048186

loop_
_symmetry_equiv_pos_as_xyz
'x, y, z'
'-x, y+1/2, -z+1/2'
'-x, -y, -z'
'x, -y-1/2, z-1/2'

loop_
_atom_site_label
_atom_site_type_symbol
_atom_site_fract_x
_atom_site_fract_y
_atom_site_fract_z
_atom_site_U_iso_or_equiv
_atom_site_adp_type
_atom_site_occupancy
_atom_site_symmetry_multiplicity
_atom_site_calc_flag
_atom_site_refinement_flags
Co1 Co 1.14514(3) 0.02965(3) 0.48297(4) 0.01802(18) Uani 1 1 d .
Co2 Co 1.04127(4) -0.07963(3) 0.62110(4) 0.02006(18) Uani 1 1 d .
Co3 Co 0.64387(4) -0.02714(3) 0.97837(4) 0.01954(18) Uani 1 1 d .
Co4 Co 0.54227(4) 0.13562(3) 1.04323(4) 0.02071(19) Uani 1 1 d .
C1 C 0.3663(3) 0.1868(3) 1.0075(3) 0.0269(13) Uani 1 1 d .
C2 C 1.3194(3) 0.2430(3) 0.5098(4) 0.0331(11) Uani 1 1 d U
C3 C 1.2446(3) 0.2396(3) 0.5464(4) 0.0430(12) Uani 1 1 d U
H3 H 1.2241 0.2801 0.5709 0.052 Uiso 1 1 calc R
C4 C 1.2005(3) 0.1764(3) 0.5468(4) 0.0426(12) Uani 1 1 d U
H4 H 1.1514 0.1745 0.5739 0.051 Uiso 1 1 calc R
C5 C 1.2984(3) 0.1204(3) 0.4769(4) 0.0365(11) Uani 1 1 d U
H5 H 1.3181 0.0791 0.4534 0.044 Uiso 1 1 calc R
C6 C 1.3469(3) 0.1819(3) 0.4756(4) 0.0370(11) Uani 1 1 d U
H6 H 1.3981 0.1816 0.4516 0.044 Uiso 1 1 calc R
C7 C 0.7114(3) 0.0663(3) 1.0949(3) 0.0263(12) Uani 1 1 d U
C8 C 1.2262(3) -0.0709(3) 0.8421(3) 0.0284(10) Uani 1 1 d U
C9 C 1.1703(3) -0.0156(3) 0.8285(4) 0.0343(11) Uani 1 1 d U
H9 H 1.1677 0.0240 0.8603 0.041 Uiso 1 1 calc R
C10 C 1.1184(3) -0.0205(3) 0.7664(4) 0.0346(11) Uani 1 1 d U
H10 H 1.0815 0.0173 0.7575 0.041 Uiso 1 1 calc R
C11 C 1.1690(3) -0.1303(3) 0.7350(3) 0.0307(10) Uani 1 1 d U
H11 H 1.1670 -0.1710 0.7045 0.037 Uiso 1 1 calc R
C12 C 1.2242(3) -0.1294(3) 0.7939(3) 0.0325(11) Uani 1 1 d U
H12 H 1.2603 -0.1680 0.8015 0.039 Uiso 1 1 calc R
C13 C 0.8674(3) -0.0446(3) 0.6833(4) 0.0313(10) Uani 1 1 d U
C14 C 0.8173(3) -0.0369(3) 0.7536(3) 0.0307(10) Uani 1 1 d U
C15 C 0.7364(3) -0.0617(3) 0.7545(4) 0.0363(10) Uani 1 1 d U
H15 H 0.7134 -0.0832 0.7120 0.044 Uiso 1 1 calc R
C16 C 0.6897(3) -0.0546(3) 0.8188(4) 0.0357(10) Uani 1 1 d U
H16 H 0.6360 -0.0733 0.8192 0.043 Uiso 1 1 calc R
C17 C 0.7962(3) 0.0013(3) 0.8791(4) 0.0354(10) Uani 1 1 d U
H17 H 0.8177 0.0229 0.9220 0.043 Uiso 1 1 calc R
C18 C 0.8472(3) -0.0049(3) 0.8173(4) 0.0352(10) Uani 1 1 d U
H18 H 0.9013 0.0127 0.8192 0.042 Uiso 1 1 calc R
C19 C 1.2122(3) -0.1044(3) 0.5406(3) 0.0265(10) Uani 1 1 d U
C20 C 1.2754(3) -0.1633(3) 0.5299(3) 0.0259(10) Uani 1 1 d U
C21 C 1.3547(3) -0.1503(3) 0.5024(3) 0.0280(10) Uani 1 1 d U
H21 H 1.3727 -0.1033 0.4941 0.034 Uiso 1 1 calc R
C22 C 1.4056(3) -0.2074(3) 0.4876(3) 0.0276(10) Uani 1 1 d U
H22 H 1.4584 -0.1977 0.4693 0.033 Uiso 1 1 calc R
C23 C 0.6908(3) 0.2111(3) 0.9721(3) 0.0305(12) Uani 1 1 d U
H23 H 0.7065 0.1637 0.9621 0.037 Uiso 1 1 calc R
C24 C 1.2544(3) -0.2342(3) 0.5444(3) 0.0290(10) Uani 1 1 d U
H24 H 1.2031 -0.2449 0.5654 0.035 Uiso 1 1 calc R
C25 C 0.9420(4) -0.2114(4) 0.6436(5) 0.0569(16) Uani 1 1 d U
H25 H 0.9049 -0.1872 0.6122 0.068 Uiso 1 1 calc R
C26 C 0.8317(6) -0.2964(6) 0.6624(8) 0.150(4) Uani 1 1 d U
H26A H 0.7969 -0.2578 0.6446 0.225 Uiso 1 1 calc R
H26B H 0.8099 -0.3148 0.7084 0.225 Uiso 1 1 calc R
H26C H 0.8328 -0.3342 0.6257 0.225 Uiso 1 1 calc R
C27 C 0.9750(8) -0.3133(6) 0.7175(8) 0.153(4) Uani 1 1 d U
H27A H 1.0244 -0.2854 0.7262 0.229 Uiso 1 1 calc R
H27B H 0.9887 -0.3558 0.6895 0.229 Uiso 1 1 calc R
H27C H 0.9513 -0.3270 0.7645 0.229 Uiso 1 1 calc R
C28 C 0.5338(5) 0.2077(4) 1.1929(6) 0.073(2) Uani 1 1 d U
H28 H 0.5889 0.1936 1.1994 0.088 Uiso 1 1 calc R
C29 C 0.4135(7) 0.2625(7) 1.2533(7) 0.149(4) Uani 1 1 d U
H29A H 0.4093 0.3138 1.2597 0.223 Uiso 1 1 calc R
H29B H 0.3860 0.2386 1.2938 0.223 Uiso 1 1 calc R
H29C H 0.3877 0.2488 1.2067 0.223 Uiso 1 1 calc R
C30 C 0.5436(6) 0.2557(5) 1.3193(6) 0.108(3) Uani 1 1 d U
H30A H 0.5952 0.2298 1.3168 0.163 Uiso 1 1 calc R
H30B H 0.5128 0.2395 1.3619 0.163 Uiso 1 1 calc R
H30C H 0.5547 0.3064 1.3239 0.163 Uiso 1 1 calc R
C31 C 0.7440(4) 0.1522(4) 0.7883(5) 0.0549(12) Uani 1 1 d U
H31 H 0.7020 0.1361 0.8197 0.066 Uiso 1 1 calc R
C32 C 0.7974(5) 0.1659(5) 0.6641(6) 0.096(3) Uani 1 1 d U
H32A H 0.8419 0.1876 0.6923 0.143 Uiso 1 1 calc R
H32B H 0.7744 0.2008 0.6300 0.143 Uiso 1 1 calc R
H32C H 0.8183 0.1255 0.6364 0.143 Uiso 1 1 calc R
C33 C 0.6617(5) 0.1045(5) 0.6863(6) 0.093(3) Uani 1 1 d U
H33A H 0.6285 0.0881 0.7274 0.139 Uiso 1 1 calc R
H33B H 0.6790 0.0638 0.6571 0.139 Uiso 1 1 calc R
H33C H 0.6294 0.1366 0.6555 0.139 Uiso 1 1 calc R
C34 C 0.5069(13) 0.0573(11) 0.3212(12) 0.209(6) Uani 1 1 d U
H34 H 0.5100 0.0823 0.2761 0.251 Uiso 1 1 calc R
C35 C 0.5448(11) -0.0342(10) 0.4047(11) 0.228(6) Uani 1 1 d U
H35A H 0.4960 -0.0151 0.4281 0.343 Uiso 1 1 calc R
H35B H 0.5905 -0.0333 0.4396 0.343 Uiso 1 1 calc R
H35C H 0.5345 -0.0831 0.3893 0.343 Uiso 1 1 calc R
C36 C 0.6328(8) -0.0087(10) 0.3021(10) 0.212(6) Uani 1 1 d U
H36A H 0.6330 0.0216 0.2586 0.318 Uiso 1 1 calc R
H36B H 0.6315 -0.0584 0.2869 0.318 Uiso 1 1 calc R
H36C H 0.6820 0.0002 0.3315 0.318 Uiso 1 1 calc R
C37 C 1.0463(13) 0.3996(11) 0.4990(15) 0.240(7) Uani 1 1 d U
H37 H 1.0978 0.4136 0.5182 0.288 Uiso 1 1 calc R
C38 C 0.9340(9) 0.3171(8) 0.5084(11) 0.223(7) Uani 1 1 d U
H38A H 0.9064 0.3399 0.4667 0.334 Uiso 1 1 calc R
H38B H 0.8954 0.3113 0.5486 0.334 Uiso 1 1 calc R
H38C H 0.9543 0.2707 0.4933 0.334 Uiso 1 1 calc R
C39 C 1.0237(10) 0.3416(8) 0.6114(12) 0.214(7) Uani 1 1 d U
H39A H 1.0805 0.3255 0.6118 0.321 Uiso 1 1 calc R
H39B H 0.9889 0.3047 0.6323 0.321 Uiso 1 1 calc R
H39C H 1.0190 0.3848 0.6407 0.321 Uiso 1 1 calc R
N1 N 1.2244(2) 0.1175(2) 0.5103(3) 0.0283(11) Uani 1 1 d .
N2 N 1.1178(2) -0.0752(2) 0.7192(3) 0.0239(10) Uani 1 1 d .
N3 N 0.7185(2) -0.0221(2) 0.8801(3) 0.0243(10) Uani 1 1 d .
N4 N 0.6157(2) 0.2231(2) 1.0021(3) 0.0249(11) Uani 1 1 d .
N5 N 0.9145(4) -0.2699(3) 0.6748(5) 0.096(3) Uani 1 1 d .
N6 N 0.4962(4) 0.2427(3) 1.2527(4) 0.0682(18) Uani 1 1 d .
N7 N 0.5637(5) 0.0063(5) 0.3442(5) 0.087(2) Uani 1 1 d .
N8 N 0.9960(6) 0.3570(5) 0.5306(8) 0.134(4) Uani 1 1 d .
N9 N 0.7335(4) 0.1417(3) 0.7146(4) 0.0722(19) Uani 1 1 d .
O1 O 1.03296(17) 0.09512(17) 0.4798(2) 0.0210(8) Uani 1 1 d .
O2 O 1.06879(17) 0.02695(16) 0.5860(2) 0.0200(8) Uani 1 1 d .
O3 O 1.07729(17) -0.05663(17) 0.4370(2) 0.0208(8) Uani 1 1 d .
O4 O 1.01745(19) 0.14845(18) 0.6035(2) 0.0305(9) Uani 1 1 d .
O5 O 0.57692(17) -0.04462(17) 1.0784(2) 0.0231(8) Uani 1 1 d .
O6 O 0.53057(17) -0.04757(16) 0.9128(2) 0.0223(8) Uani 1 1 d .
O7 O 0.56863(17) 0.06990(17) 0.9501(2) 0.0219(8) Uani 1 1 d .
O8 O 0.4771(2) -0.04987(19) 1.1776(2) 0.0329(9) Uani 1 1 d .
O9 O 0.44287(19) 0.18972(18) 0.9956(2) 0.0338(10) Uani 1 1 d .
O10 O 0.6763(2) -0.13112(18) 0.9806(2) 0.0349(10) Uani 1 1 d .
O11 O 0.64793(19) 0.10496(18) 1.1020(2) 0.0299(9) Uani 1 1 d .
O12 O 0.72835(19) 0.02555(19) 1.0417(2) 0.0307(9) Uani 1 1 d .
O13 O 0.94466(18) -0.04447(19) 0.6896(2) 0.0283(9) Uani 1 1 d .
O14 O 1.17404(19) 0.0528(2) 0.3758(2) 0.0315(9) Uani 1 1 d .
O15 O 1.14603(19) -0.12150(19) 0.5707(2) 0.0303(9) Uani 1 1 d .
O16 O 1.23177(18) -0.04268(17) 0.5160(2) 0.0273(9) Uani 1 1 d .
O17 O 1.0103(2) -0.1849(2) 0.6507(2) 0.0404(11) Uani 1 1 d .
O18 O 0.5038(3) 0.1948(2) 1.1377(3) 0.0574(13) Uani 1 1 d .
O19 O 0.8040(5) 0.1812(4) 0.8173(4) 0.126(3) Uani 1 1 d .
O20 O 0.4519(7) 0.0660(9) 0.3671(11) 0.342(13) Uani 1 1 d .
O21 O 1.0104(10) 0.4235(7) 0.4279(11) 0.288(9) Uani 1 1 d .
S1 S 1.00728(7) 0.08403(6) 0.55999(8) 0.0184(3) Uani 1 1 d .
S2 S 0.49165(7) -0.03082(6) 1.10099(8) 0.0193(3) Uani 1 1 d .

loop_
_atom_site_aniso_label
_atom_site_aniso_U_11
_atom_site_aniso_U_22
_atom_site_aniso_U_33
_atom_site_aniso_U_23
_atom_site_aniso_U_13
_atom_site_aniso_U_12
Co1 0.0147(3) 0.0168(4) 0.0225(5) -0.0010(3) 0.0009(3) -0.0011(3)
Co2 0.0154(3) 0.0233(4) 0.0215(5) 0.0017(3) 0.0016(3) 0.0018(3)
Co3 0.0153(3) 0.0192(4) 0.0242(5) -0.0020(3) 0.0021(3) 0.0008(3)
Co4 0.0171(3) 0.0168(4) 0.0283(5) -0.0008(3) 0.0021(3) 0.0005(3)
C1 0.027(3) 0.022(3) 0.032(4) -0.001(3) 0.000(2) 0.004(2)
C2 0.0208(19) 0.023(2) 0.056(3) -0.010(2) 0.006(2) -0.0071(18)
C3 0.034(2) 0.030(2) 0.065(3) -0.015(2) 0.015(2) -0.008(2)
C4 0.030(2) 0.034(2) 0.064(3) -0.015(2) 0.013(2) -0.0110(19)
C5 0.023(2) 0.025(2) 0.062(3) -0.011(2) 0.006(2) -0.0051(18)
C6 0.0209(19) 0.029(2) 0.061(3) -0.012(2) 0.008(2) -0.0071(18)
C7 0.023(2) 0.026(3) 0.029(3) 0.004(3) 0.000(2) -0.008(2)
C8 0.0220(19) 0.030(2) 0.033(3) -0.004(2) -0.0060(18) 0.0026(18)
C9 0.034(2) 0.032(2) 0.037(3) -0.010(2) -0.0120(19) 0.0079(19)
C10 0.034(2) 0.033(2) 0.037(3) -0.007(2) -0.013(2) 0.0098(19)
C11 0.0299(19) 0.029(2) 0.033(2) -0.0084(19) -0.0053(18) 0.0067(18)
C12 0.030(2) 0.032(2) 0.036(3) -0.006(2) -0.0085(19) 0.0097(19)
C13 0.0220(18) 0.035(2) 0.037(2) -0.0004(19) 0.0056(18) -0.0007(17)
C14 0.0211(17) 0.036(2) 0.035(2) -0.0017(19) 0.0063(17) -0.0010(17)
C15 0.0258(19) 0.046(2) 0.037(2) -0.009(2) 0.0073(18) -0.0059(18)
C16 0.0234(19) 0.046(2) 0.038(2) -0.006(2) 0.0083(18) -0.0066(18)
C17 0.0253(18) 0.045(2) 0.036(2) -0.0052(19) 0.0053(17) -0.0041(18)
C18 0.0233(18) 0.045(2) 0.038(2) -0.0038(19) 0.0054(17) -0.0055(18)
C19 0.0209(18) 0.026(2) 0.033(2) -0.0029(19) -0.0027(18) 0.0035(17)
C20 0.0196(18) 0.024(2) 0.034(3) -0.001(2) 0.0022(18) 0.0036(18)
C21 0.0215(18) 0.023(2) 0.040(3) 0.000(2) 0.0015(19) 0.0002(18)
C22 0.0182(18) 0.026(2) 0.039(3) 0.000(2) 0.0030(18) 0.0000(18)
C23 0.027(2) 0.026(2) 0.038(3) -0.001(2) 0.007(2) -0.001(2)
C24 0.0219(19) 0.027(2) 0.038(3) 0.002(2) 0.0058(18) 0.0011(18)
C25 0.051(3) 0.047(3) 0.072(4) 0.012(3) -0.001(3) -0.003(3)
C26 0.126(8) 0.133(8) 0.191(11) 0.033(8) 0.000(8) -0.067(7)
C27 0.197(9) 0.123(8) 0.138(10) 0.061(7) -0.051(8) -0.069(8)
C28 0.068(5) 0.069(5) 0.082(8) 0.009(5) -0.011(5) -0.004(4)
C29 0.142(8) 0.181(10) 0.122(10) -0.028(8) -0.036(8) 0.039(8)
C30 0.122(7) 0.111(7) 0.092(8) -0.035(6) 0.000(6) -0.017(6)
C31 0.055(2) 0.058(2) 0.051(3) -0.002(2) 0.009(2) 0.002(2)
C32 0.104(6) 0.104(7) 0.079(7) 0.000(6) 0.029(5) 0.002(5)
C33 0.094(5) 0.107(6) 0.077(6) 0.013(5) 0.001(5) -0.001(5)
C34 0.218(14) 0.247(16) 0.163(14) -0.017(12) -0.023(12) -0.014(13)
C35 0.229(13) 0.303(16) 0.152(14) 0.045(12) -0.026(12) -0.046(13)
C36 0.138(10) 0.328(16) 0.170(14) -0.048(12) 0.029(10) -0.047(11)
C37 0.230(14) 0.179(13) 0.31(2) -0.004(13) -0.074(14) -0.104(11)
C38 0.181(11) 0.187(12) 0.30(2) -0.038(12) -0.052(12) -0.073(10)
C39 0.218(13) 0.143(11) 0.28(2) -0.017(12) -0.068(13) -0.043(10)
N1 0.026(2) 0.024(2) 0.036(3) -0.003(2) 0.003(2) -0.0093(19)
N2 0.022(2) 0.027(2) 0.023(3) -0.005(2) -0.0058(18) 0.0064(19)
N3 0.023(2) 0.030(2) 0.020(3) -0.007(2) 0.0075(19) 0.0009(19)
N4 0.024(2) 0.022(2) 0.029(3) 0.003(2) 0.0030(19) -0.0030(18)
N5 0.097(5) 0.059(4) 0.130(8) 0.037(5) -0.009(5) -0.045(4)
N6 0.096(5) 0.066(4) 0.043(5) -0.011(4) 0.019(4) 0.009(4)
N7 0.078(5) 0.115(6) 0.070(7) -0.009(5) -0.008(4) -0.013(5)
N8 0.106(7) 0.092(7) 0.202(14) -0.031(8) -0.009(8) -0.027(6)
N9 0.106(5) 0.072(4) 0.039(5) -0.001(4) 0.008(4) 0.014(4)
O1 0.0185(16) 0.0242(18) 0.020(2) 0.0013(16) 0.0001(14) 0.0009(14)
O2 0.0173(16) 0.0218(18) 0.021(2) 0.0007(16) -0.0025(14) -0.0004(14)
O3 0.0175(16) 0.0218(18) 0.023(2) -0.0019(16) 0.0020(14) -0.0016(14)
O4 0.0296(18) 0.025(2) 0.037(3) -0.0165(18) 0.0058(17) -0.0062(16)
O5 0.0164(16) 0.0246(19) 0.028(3) 0.0033(17) 0.0038(15) 0.0011(14)
O6 0.0166(16) 0.0204(18) 0.030(3) 0.0016(17) 0.0033(15) 0.0021(14)
O7 0.0166(16) 0.0223(18) 0.027(2) -0.0086(17) 0.0006(15) -0.0002(14)
O8 0.037(2) 0.039(2) 0.023(3) 0.0055(19) 0.0048(17) -0.0031(17)
O9 0.0168(18) 0.025(2) 0.060(3) 0.003(2) 0.0020(17) 0.0053(15)
O10 0.0255(18) 0.0184(19) 0.061(3) 0.0030(19) 0.0128(18) 0.0028(16)
O11 0.0262(18) 0.028(2) 0.035(3) 0.0009(18) -0.0120(17) 0.0025(17)
O12 0.0202(17) 0.043(2) 0.029(3) -0.012(2) 0.0007(16) -0.0048(16)
O13 0.0186(17) 0.043(2) 0.023(2) 0.0035(18) 0.0043(15) 0.0041(15)
O14 0.0235(18) 0.046(2) 0.026(3) -0.001(2) 0.0041(17) -0.0103(17)
O15 0.0251(18) 0.037(2) 0.029(3) 0.0035(19) 0.0058(16) 0.0114(16)
O16 0.0208(17) 0.0205(19) 0.041(3) 0.0023(18) -0.0010(16) 0.0053(15)
O17 0.043(2) 0.034(2) 0.044(3) 0.010(2) -0.008(2) -0.0092(19)
O18 0.079(3) 0.048(3) 0.046(4) -0.009(3) 0.003(3) -0.004(3)
O19 0.148(6) 0.133(6) 0.097(7) -0.052(5) 0.011(5) -0.017(5)
O20 0.158(10) 0.39(2) 0.48(3) -0.29(2) 0.119(14) -0.046(11)
O21 0.336(17) 0.203(12) 0.32(2) 0.079(13) -0.099(16) -0.092(12)
S1 0.0171(6) 0.0172(6) 0.0211(8) -0.0032(6) 0.0006(5) -0.0007(5)
S2 0.0186(6) 0.0196(7) 0.0198(8) 0.0017(6) 0.0032(5) 0.0004(5)

loop_
_atom_type_symbol
_atom_type_description
_atom_type_scat_dispersion_real
_atom_type_scat_dispersion_imag
_atom_type_scat_source
C C 0.0033 0.0016 'International Tables Vol C Tables 4.2.6.8 and 6.1.1.4'
H H 0.0000 0.0000 'International Tables Vol C Tables 4.2.6.8 and 6.1.1.4'
N N 0.0061 0.0033 'International Tables Vol C Tables 4.2.6.8 and 6.1.1.4'
O O 0.0106 0.0060 'International Tables Vol C Tables 4.2.6.8 and 6.1.1.4'
S S 0.1246 0.1234 'International Tables Vol C Tables 4.2.6.8 and 6.1.1.4'
Co Co 0.3494 0.9721 'International Tables Vol C Tables 4.2.6.8 and 6.1.1.4'

loop_
_geom_angle_atom_site_label_1
_geom_angle_atom_site_label_2
_geom_angle_atom_site_label_3
_geom_angle
_geom_angle_site_symmetry_1
_geom_angle_site_symmetry_3
O16 Co1 O14 104.75(15) . .
O16 Co1 O3 87.91(13) . .
O14 Co1 O3 85.09(14) . .
O16 Co1 N1 91.75(15) . .
O14 Co1 N1 84.98(17) . .
O3 Co1 N1 169.64(16) . .
O16 Co1 O1 161.62(14) . .
O14 Co1 O1 93.08(14) . .
O3 Co1 O1 89.23(11) . .
N1 Co1 O1 94.26(14) . .
O16 Co1 O2 97.34(13) . .
O14 Co1 O2 157.39(13) . .
O3 Co1 O2 91.03(12) . .
N1 Co1 O2 99.29(15) . .
O1 Co1 O2 64.55(12) . .
O15 Co2 O17 87.49(15) . .
O15 Co2 O13 169.85(15) . .
O17 Co2 O13 87.90(15) . .
O15 Co2 O2 92.75(13) . .
O17 Co2 O2 177.03(15) . .
O13 Co2 O2 92.32(13) . .
O15 Co2 N2 84.62(15) . .
O17 Co2 N2 87.98(16) . .
O13 Co2 N2 86.19(15) . .
O2 Co2 N2 94.99(14) . .
O15 Co2 O1 91.88(14) . 3_756
O17 Co2 O1 87.47(14) . 3_756
O13 Co2 O1 96.95(13) . 3_756
O2 Co2 O1 89.57(12) . 3_756
N2 Co2 O1 174.38(14) . 3_756
O10 Co3 O12 106.38(15) . .
O10 Co3 O5 88.29(14) . .
O12 Co3 O5 86.85(14) . .
O10 Co3 N3 84.82(16) . .
O12 Co3 N3 93.43(15) . .
O5 Co3 N3 172.90(14) . .
O10 Co3 O6 93.43(14) . .
O12 Co3 O6 159.81(13) . .
O5 Co3 O6 89.90(13) . .
N3 Co3 O6 92.22(14) . .
O10 Co3 O7 157.94(14) . .
O12 Co3 O7 95.66(13) . .
O5 Co3 O7 92.06(12) . .
N3 Co3 O7 94.97(14) . .
O6 Co3 O7 64.52(11) . .
O9 Co4 O11 166.44(14) . .
O9 Co4 O7 96.63(15) . .
O11 Co4 O7 94.12(14) . .
O9 Co4 O18 81.14(19) . .
O11 Co4 O18 88.98(18) . .
O7 Co4 O18 173.72(15) . .
O9 Co4 N4 85.30(14) . .
O11 Co4 N4 85.92(15) . .
O7 Co4 N4 92.96(15) . .
O18 Co4 N4 92.70(18) . .
O9 Co4 O6 95.53(12) . 3_657
O11 Co4 O6 93.08(13) . 3_657
O7 Co4 O6 87.91(13) . 3_657
O18 Co4 O6 86.47(16) . 3_657
N4 Co4 O6 178.72(16) . 3_657
O9 C1 O10 127.0(4) . 3_657
O9 C1 C2 117.5(4) . 4_466
O10 C1 C2 115.5(4) 3_657 4_466
C6 C2 C3 117.7(5) . .
C6 C2 C1 122.7(5) . 4_665
C3 C2 C1 119.6(5) . 4_665
C4 C3 C2 119.8(5) . .
N1 C4 C3 123.2(5) . .
N1 C5 C6 123.0(5) . .
C2 C6 C5 119.5(5) . .
O12 C7 O11 127.3(5) . .
O12 C7 C8 117.2(5) . 3_757
O11 C7 C8 115.5(5) . 3_757
C9 C8 C12 117.4(5) . .
C9 C8 C7 121.2(5) . 3_757
C12 C8 C7 121.4(5) . 3_757
C8 C9 C10 118.6(5) . .
N2 C10 C9 124.3(5) . .
N2 C11 C12 123.1(5) . .
C11 C12 C8 119.8(5) . .
O14 C13 O13 126.7(5) 3_756 .
O14 C13 C14 115.5(4) 3_756 .
O13 C13 C14 117.7(5) . .
C18 C14 C15 117.3(5) . .
C18 C14 C13 123.4(5) . .
C15 C14 C13 119.3(5) . .
C14 C15 C16 119.7(6) . .
N3 C16 C15 122.6(5) . .
N3 C17 C18 123.3(6) . .
C14 C18 C17 119.5(5) . .
O15 C19 O16 126.9(5) . .
O15 C19 C20 116.9(5) . .
O16 C19 C20 116.2(4) . .
C24 C20 C21 117.2(5) . .
C24 C20 C19 120.0(4) . .
C21 C20 C19 122.7(5) . .
C22 C21 C20 119.1(5) . .
N4 C22 C21 124.2(4) 2_746 .
N4 C23 C24 122.8(5) . 2_756
C23 C24 C20 120.2(5) 2_746 .
O17 C25 N5 127.3(7) . .
O18 C28 N6 126.1(8) . .
O19 C31 N9 125.2(8) . .
O20 C34 N7 112(2) . .
N8 C37 O21 109.1(16) . .
C4 N1 C5 116.7(4) . .
C4 N1 Co1 124.5(3) . .
C5 N1 Co1 117.5(4) . .
C10 N2 C11 116.7(5) . .
C10 N2 Co2 123.8(3) . .
C11 N2 Co2 119.5(4) . .
C17 N3 C16 117.4(5) . .
C17 N3 Co3 124.3(4) . .
C16 N3 Co3 117.5(3) . .
C23 N4 C22 116.3(4) . 2_756
C23 N4 Co4 120.8(3) . .
C22 N4 Co4 122.4(3) 2_756 .
C25 N5 C26 122.5(8) . .
C25 N5 C27 117.0(7) . .
C26 N5 C27 120.1(7) . .
C29 N6 C28 123.6(9) . .
C29 N6 C30 117.2(8) . .
C28 N6 C30 119.1(8) . .
C35 N7 C36 120.9(14) . .
C35 N7 C34 117.8(14) . .
C36 N7 C34 120.9(15) . .
C37 N8 C38 135.2(18) . .
C37 N8 C39 110.7(14) . .
C38 N8 C39 113.4(14) . .
C31 N9 C33 120.7(7) . .
C31 N9 C32 118.9(8) . .
C33 N9 C32 120.3(8) . .
S1 O1 Co2 128.11(17) . 3_756
S1 O1 Co1 97.62(16) . .
Co2 O1 Co1 113.44(15) 3_756 .
S1 O2 Co2 127.05(17) . .
S1 O2 Co1 95.37(17) . .
Co2 O2 Co1 112.59(14) . .
S1 O3 Co1 137.3(2) 3_756 .
S2 O5 Co3 133.9(2) . .
S2 O6 Co4 130.96(17) 3_657 3_657
S2 O6 Co3 96.62(16) 3_657 .
Co4 O6 Co3 112.79(16) 3_657 .
S2 O7 Co4 128.44(17) 3_657 .
S2 O7 Co3 95.43(15) 3_657 .
Co4 O7 Co3 113.63(16) . .
C1 O9 Co4 131.9(4) . .
C1 O10 Co3 130.7(3) 3_657 .
C7 O11 Co4 140.5(4) . .
C7 O12 Co3 124.9(3) . .
C13 O13 Co2 133.8(4) . .
C13 O14 Co1 130.4(3) 3_756 .
C19 O15 Co2 143.1(3) . .
C19 O16 Co1 121.9(3) . .
C25 O17 Co2 125.0(4) . .
C28 O18 Co4 133.5(6) . .
O4 S1 O3 112.0(2) . 3_756
O4 S1 O1 111.8(2) . .
O3 S1 O1 110.3(2) 3_756 .
O4 S1 O2 110.1(2) . .
O3 S1 O2 110.66(18) 3_756 .
O1 S1 O2 101.71(19) . .
O8 S2 O5 112.5(2) . .
O8 S2 O7 110.4(2) . 3_657
O5 S2 O7 110.5(2) . 3_657
O8 S2 O6 110.6(2) . 3_657
O5 S2 O6 110.15(18) . 3_657
O7 S2 O6 102.23(19) 3_657 3_657

loop_
_geom_bond_atom_site_label_1
_geom_bond_atom_site_label_2
_geom_bond_distance
_geom_bond_site_symmetry_2
Co1 O16 2.017(3) .
Co1 O14 2.020(4) .
Co1 O3 2.098(3) .
Co1 N1 2.122(4) .
Co1 O1 2.174(3) .
Co1 O2 2.221(3) .
Co2 O15 2.068(3) .
Co2 O17 2.082(4) .
Co2 O13 2.089(3) .
Co2 O2 2.120(3) .
Co2 N2 2.134(4) .
Co2 O1 2.172(3) 3_756
Co3 O10 1.996(3) .
Co3 O12 2.013(3) .
Co3 O5 2.118(4) .
Co3 N3 2.136(4) .
Co3 O6 2.190(3) .
Co3 O7 2.223(3) .
Co4 O9 2.064(3) .
Co4 O11 2.069(3) .
Co4 O7 2.107(3) .
Co4 O18 2.110(5) .
Co4 N4 2.138(4) .
Co4 O6 2.160(3) 3_657
C1 O9 1.251(6) .
C1 O10 1.258(6) 3_657
C1 C2 1.504(7) 4_466
C2 C6 1.362(7) .
C2 C3 1.374(7) .
C2 C1 1.504(7) 4_665
C3 C4 1.370(7) .
C4 N1 1.329(7) .
C5 N1 1.336(6) .
C5 C6 1.382(7) .
C7 O12 1.245(6) .
C7 O11 1.255(6) .
C7 C8 1.504(7) 3_757
C8 C9 1.382(7) .
C8 C12 1.385(7) .
C8 C7 1.504(7) 3_757
C9 C10 1.385(7) .
C10 N2 1.319(7) .
C11 N2 1.339(6) .
C11 C12 1.372(7) .
C13 O14 1.253(7) 3_756
C13 O13 1.247(6) .
C13 C14 1.503(8) .
C14 C18 1.368(8) .
C14 C15 1.380(7) .
C15 C16 1.385(8) .
C16 N3 1.329(7) .
C17 N3 1.322(6) .
C17 C18 1.384(8) .
C19 O15 1.237(6) .
C19 O16 1.265(6) .
C19 C20 1.505(7) .
C20 C24 1.380(7) .
C20 C21 1.391(7) .
C21 C22 1.365(7) .
C22 N4 1.346(6) 2_746
C23 N4 1.344(6) .
C23 C24 1.377(7) 2_756
C24 C23 1.377(7) 2_746
C25 O17 1.209(7) .
C25 N5 1.297(8) .
C26 N5 1.435(10) .
C27 N5 1.469(12) .
C28 O18 1.119(10) .
C28 N6 1.393(11) .
C29 N6 1.378(10) .
C30 N6 1.428(11) .
C31 O19 1.217(8) .
C31 N9 1.340(10) .
C32 N9 1.444(10) .
C33 N9 1.433(10) .
C34 O20 1.22(2) .
C34 N7 1.38(2) .
C35 N7 1.352(17) .
C36 N7 1.374(15) .
C37 N8 1.27(2) .
C37 O21 1.46(2) .
C38 N8 1.301(13) .
C39 N8 1.534(19) .
N4 C22 1.346(6) 2_756
O1 S1 1.508(4) .
O1 Co2 2.172(3) 3_756
O2 S1 1.518(3) .
O3 S1 1.453(3) 3_756
O4 S1 1.433(3) .
O5 S2 1.455(3) .
O6 S2 1.516(3) 3_657
O6 Co4 2.160(3) 3_657
O7 S2 1.510(3) 3_657
O8 S2 1.434(4) .
O10 C1 1.258(6) 3_657
O14 C13 1.253(7) 3_756
S1 O3 1.453(3) 3_756
S2 O7 1.510(3) 3_657
S2 O6 1.516(3) 3_657
